data_7714715
loop_
_publ_author_name
'Seikh, Liton'
'Dhara, Suman'
'Singh, Ajit Kumar'
'Singh, Aditi'
'Dey, Sanchaita'
'Indra, Arindam'
'Lahiri, Goutam Kumar'

_publ_section_title
;
 The isomer-sensitive electrochemical HER of ruthenium(II)-hydrido
 complexes involving redox-active azoheteroaromatics.
;
_journal_issue 4
_journal_name_full 'Dalton transactions (Cambridge, England : 2003)'
_journal_page_first 1746
_journal_page_last 1756
_journal_paper_doi 10.1039/d3dt02925e
_journal_volume 53
_journal_year 2024
_chemical_formula_moiety 'C45 H39 I2 N6 O P2 Ru, Cl O4'
_chemical_formula_sum 'C45 H39 Cl I2 N6 O5 P2 Ru'
_chemical_formula_weight 1196.08
_space_group_crystal_system monoclinic
_space_group_IT_number 14
_space_group_name_Hall '-P 2yn'
_space_group_name_H-M_alt 'P 1 21/n 1'
_atom_sites_solution_hydrogens mixed
_atom_sites_solution_primary dual
_audit_creation_date 2023-08-15
_audit_creation_method
;
Olex2 1.3
(compiled 2020.11.12 svn.r5f609507 for OlexSys, GUI svn.r6408)
;
_audit_update_record
;
2023-08-15 deposited with the CCDC.	2023-12-14 downloaded from the CCDC.
;
_cell_angle_alpha 90
_cell_angle_beta 93.6330(10)
_cell_angle_gamma 90
_cell_formula_units_Z 4
_cell_length_a 11.94190(10)
_cell_length_b 20.4204(2)
_cell_length_c 18.68460(10)
_cell_measurement_reflns_used 49034
_cell_measurement_temperature 104.00(10)
_cell_measurement_theta_max 33.1490
_cell_measurement_theta_min 1.9630
_cell_volume 4547.24(6)
_computing_cell_refinement 'CrysAlisPro 1.171.41.93a (Rigaku OD, 2020)'
_computing_data_collection 'CrysAlisPro 1.171.41.93a (Rigaku OD, 2020)'
_computing_data_reduction 'CrysAlisPro 1.171.41.93a (Rigaku OD, 2020)'
_computing_molecular_graphics 'Olex2 1.3 (Dolomanov et al., 2009)'
_computing_publication_material 'Olex2 1.3 (Dolomanov et al., 2009)'
_computing_structure_refinement 'SHELXL 2018/3 (Sheldrick, 2015)'
_computing_structure_solution 'SHELXT 2018/2 (Sheldrick, 2018)'
_diffrn_ambient_environment N~2~
_diffrn_ambient_temperature 104.00(10)
_diffrn_detector 'CCD plate'
_diffrn_measured_fraction_theta_full 0.998
_diffrn_measured_fraction_theta_max 0.998
_diffrn_measurement_details
;
List of Runs (angles in degrees, time in seconds):

  # Type    Start    End  Width  t~exp~   \w     \q     \k     \f   Frames
#--------------------------------------------------------------------------
  1  \f     14.27 198.47   0.60    2.00   6.61  -9.84 -31.50    --   307
  2  \f   -151.92  32.28   0.60    2.00  15.81  -9.84 -59.25    --   307
  3  \w   -100.81  15.59   0.60    2.00    --   -9.84 -59.25-123.92  194
  4  \w   -100.81  15.59   0.60    2.00    --   -9.84 -59.25 164.08  194
  5  \f   -106.56  94.44   0.60    2.00  81.02  -9.84  31.50    --   335
;
_diffrn_measurement_device 'abstract diffractometer'
_diffrn_measurement_device_type 'Saxi-CrysAlisPro-abstract goniometer imported SAXI images'
_diffrn_measurement_method '\w and \f scans'
_diffrn_orient_matrix_type 'CrysAlisPro convention (1999,Acta A55,543-557)'
_diffrn_orient_matrix_UB_11 0.0562169000
_diffrn_orient_matrix_UB_12 0.0006776000
_diffrn_orient_matrix_UB_13 -0.0101431000
_diffrn_orient_matrix_UB_21 -0.0115774000
_diffrn_orient_matrix_UB_22 0.0290483000
_diffrn_orient_matrix_UB_23 -0.0199235000
_diffrn_orient_matrix_UB_31 0.0156978000
_diffrn_orient_matrix_UB_32 0.0190253000
_diffrn_orient_matrix_UB_33 0.0307889000
_diffrn_radiation_monochromator graphite
_diffrn_radiation_probe x-ray
_diffrn_radiation_type 'Mo K\a'
_diffrn_radiation_wavelength 0.71073
_diffrn_reflns_av_R_equivalents 0.0487
_diffrn_reflns_av_unetI/netI 0.0169
_diffrn_reflns_Laue_measured_fraction_full 0.998
_diffrn_reflns_Laue_measured_fraction_max 0.998
_diffrn_reflns_limit_h_max 14
_diffrn_reflns_limit_h_min -14
_diffrn_reflns_limit_k_max 24
_diffrn_reflns_limit_k_min -24
_diffrn_reflns_limit_l_max 22
_diffrn_reflns_limit_l_min -22
_diffrn_reflns_number 101826
_diffrn_reflns_point_group_measured_fraction_full 0.998
_diffrn_reflns_point_group_measured_fraction_max 0.998
_diffrn_reflns_theta_full 25.000
_diffrn_reflns_theta_max 25.000
_diffrn_reflns_theta_min 1.969
_diffrn_source 'fine-focus sealed X-ray tube'
_diffrn_source_type 'Enhance (Mo) X-ray Source'
_exptl_absorpt_coefficient_mu 1.884
_exptl_absorpt_correction_T_max 1.00000
_exptl_absorpt_correction_T_min 0.44880
_exptl_absorpt_correction_type multi-scan
_exptl_absorpt_process_details
;
CrysAlisPro 1.171.41.93a (Rigaku Oxford Diffraction, 2020)
Empirical absorption correction using spherical harmonics,
implemented in SCALE3 ABSPACK scaling algorithm.
;
_exptl_crystal_colour 'clear light orange'
_exptl_crystal_colour_lustre clear
_exptl_crystal_colour_modifier light
_exptl_crystal_colour_primary orange
_exptl_crystal_density_diffrn 1.747
_exptl_crystal_description plate
_exptl_crystal_F_000 2352
_exptl_crystal_size_max 0.56
_exptl_crystal_size_mid 0.48
_exptl_crystal_size_min 0.28
_refine_diff_density_max 1.649
_refine_diff_density_min -1.535
_refine_diff_density_rms 0.117
_refine_ls_extinction_method none
_refine_ls_goodness_of_fit_ref 1.042
_refine_ls_hydrogen_treatment mixed
_refine_ls_matrix_type full
_refine_ls_number_parameters 565
_refine_ls_number_reflns 7989
_refine_ls_number_restraints 1
_refine_ls_restrained_S_all 1.042
_refine_ls_R_factor_all 0.0379
_refine_ls_R_factor_gt 0.0369
_refine_ls_shift/su_max 0.001
_refine_ls_shift/su_mean 0.000
_refine_ls_structure_factor_coef Fsqd
_refine_ls_weighting_details 'w=1/[\s^2^(Fo^2^)+(0.0358P)^2^+30.0248P] where P=(Fo^2^+2Fc^2^)/3'
_refine_ls_weighting_scheme calc
_refine_ls_wR_factor_gt 0.0920
_refine_ls_wR_factor_ref 0.0927
_reflns_Friedel_coverage 0.000
_reflns_number_gt 7733
_reflns_number_total 7989
_reflns_threshold_expression 'I > 2\s(I)'
_cod_data_source_file d3dt02925e2.cif
_cod_data_source_block '[2a]ClO4'
_cod_depositor_comments 'Adding full bibliography for 7714712--7714715.cif.'
_cod_database_code 7714715
_shelx_shelxl_version_number 2018/3
_shelx_space_group_comment
;
The symmetry employed for this shelxl refinement is uniquely defined
by the following loop, which should always be used as a source of
symmetry information in preference to the above space-group names.
They are only intended as comments.
;
_shelx_estimated_absorpt_t_max 0.621
_shelx_estimated_absorpt_t_min 0.418
_reflns_odcompleteness_completeness 90.59
_reflns_odcompleteness_iscentric 1
_reflns_odcompleteness_theta 33.72
_olex2_refinement_description
;
1. Fixed Uiso
 At 1.2 times of:
  All C(H) groups
 At 1.5 times of:
  All C(H,H,H) groups
2. Restrained distances
 Ru1-H
 1.51 with sigma of 0.02
3.a Aromatic/amide H refined with riding coordinates:
 C21(H21), C20(H20), C7(H7), C35(H35), C37(H37), C38(H38), C44(H44), C45(H45),
 C17(H17), C39(H39), C2(H2), C26(H26), C36(H36), C27(H27), C18(H18), C19(H19),
 C15(H15), C41(H41), C25(H25), C29(H29), C33(H33), C23(H23), C42(H42), C31(H31),
  C14(H14), C32(H32), C43(H43), C13(H13), C30(H30), C11(H11), C24(H24), C12(H12)
3.b Idealised Me refined as rotating group:
 C8(H8A,H8B,H8C), C1(H1A,H1B,H1C)
;
_olex2_submission_special_instructions 'No special instructions were received'
_oxdiff_exptl_absorpt_empirical_details
;
Empirical correction (ABSPACK) includes:
- Absorption correction using spherical harmonics
- Frame scaling
- Detector area scaling
;
_oxdiff_exptl_absorpt_empirical_full_max 1.628
_oxdiff_exptl_absorpt_empirical_full_min 0.570

loop_
_space_group_symop_operation_xyz
'x, y, z'
'-x+1/2, y+1/2, -z+1/2'
'-x, -y, -z'
'x-1/2, -y-1/2, z-1/2'

loop_
_atom_site_label
_atom_site_type_symbol
_atom_site_fract_x
_atom_site_fract_y
_atom_site_fract_z
_atom_site_U_iso_or_equiv
_atom_site_adp_type
_atom_site_occupancy
_atom_site_site_symmetry_order
_atom_site_calc_flag
_atom_site_refinement_flags_posn
_atom_site_refinement_flags_adp
_atom_site_refinement_flags_occupancy
_atom_site_disorder_assembly
_atom_site_disorder_group
Ru1 Ru 0.68426(3) 0.72893(2) 0.62265(2) 0.00934(9) Uani 1 1 d D . . . .
I1 I 0.93784(3) 0.71654(2) 0.35288(2) 0.02760(9) Uani 1 1 d . . . . .
I2 I 1.05642(3) 0.88601(2) 0.51982(2) 0.03022(10) Uani 1 1 d . . . . .
P2 P 0.81982(8) 0.65978(5) 0.68116(5) 0.0099(2) Uani 1 1 d . . . . .
P1 P 0.53839(8) 0.79628(5) 0.56975(5) 0.0095(2) Uani 1 1 d . . . . .
Cl1 Cl 0.63158(9) 0.47271(6) 0.32210(6) 0.0267(2) Uani 1 1 d . . . . .
O1 O 0.6507(3) 0.77855(15) 0.77072(16) 0.0197(6) Uani 1 1 d . . . . .
N2 N 0.7162(3) 0.69262(16) 0.51984(18) 0.0142(7) Uani 1 1 d . . . . .
N3 N 0.8561(3) 0.77506(16) 0.52233(17) 0.0125(7) Uani 1 1 d . . . . .
N6 N 0.8798(3) 0.91163(17) 0.70414(19) 0.0159(7) Uani 1 1 d . . . . .
N4 N 0.8139(3) 0.78922(16) 0.58267(17) 0.0117(7) Uani 1 1 d . . . . .
N5 N 0.8187(3) 0.86065(16) 0.67946(18) 0.0148(7) Uani 1 1 d . . . . .
O5 O 0.6272(3) 0.54112(19) 0.3051(2) 0.0415(10) Uani 1 1 d . . . . .
N1 N 0.6796(3) 0.64544(16) 0.47413(18) 0.0148(7) Uani 1 1 d . . . . .
C4 C 0.8023(3) 0.7221(2) 0.4899(2) 0.0150(8) Uani 1 1 d . . . . .
C16 C 0.4761(3) 0.85629(19) 0.6282(2) 0.0119(8) Uani 1 1 d . . . . .
C3 C 0.8214(4) 0.6923(2) 0.4236(2) 0.0172(9) Uani 1 1 d . . . . .
C6 C 0.9535(3) 0.8850(2) 0.6040(2) 0.0154(8) Uani 1 1 d . . . . .
C34 C 0.7835(3) 0.62267(18) 0.7657(2) 0.0125(8) Uani 1 1 d . . . . .
C22 C 0.5907(3) 0.84497(19) 0.4966(2) 0.0122(8) Uani 1 1 d . . . . .
C40 C 0.8643(3) 0.58633(19) 0.6343(2) 0.0137(8) Uani 1 1 d . . . . .
C21 C 0.5460(3) 0.89231(19) 0.6765(2) 0.0140(8) Uani 1 1 d . . . . .
H21 H 0.624878 0.885685 0.677954 0.017 Uiso 1 1 calc R U . . .
C20 C 0.5014(4) 0.9378(2) 0.7224(2) 0.0165(8) Uani 1 1 d . . . . .
H20 H 0.549678 0.962185 0.754767 0.020 Uiso 1 1 calc R U . . .
C7 C 0.9619(3) 0.9277(2) 0.6606(2) 0.0170(8) Uani 1 1 d . . . . .
H7 H 1.015179 0.961991 0.667970 0.020 Uiso 1 1 calc R U . . .
C9 C 0.6634(3) 0.76155(19) 0.7126(2) 0.0136(8) Uani 1 1 d . . . . .
C5 C 0.8626(3) 0.84333(19) 0.6180(2) 0.0128(8) Uani 1 1 d . . . . .
C35 C 0.6718(4) 0.6159(2) 0.7826(2) 0.0171(9) Uani 1 1 d . . . . .
H35 H 0.613369 0.634833 0.752486 0.020 Uiso 1 1 calc R U . . .
C37 C 0.7308(4) 0.5541(2) 0.8878(2) 0.0237(10) Uani 1 1 d . . . . .
H37 H 0.712494 0.530511 0.929280 0.028 Uiso 1 1 calc R U . . .
C38 C 0.8420(4) 0.5611(2) 0.8721(2) 0.0191(9) Uani 1 1 d . . . . .
H38 H 0.899823 0.542702 0.903020 0.023 Uiso 1 1 calc R U . . .
C44 C 0.9983(4) 0.5052(2) 0.6007(2) 0.0226(10) Uani 1 1 d . . . . .
H44 H 1.073568 0.490108 0.600563 0.027 Uiso 1 1 calc R U . . .
C45 C 0.9746(4) 0.5638(2) 0.6352(2) 0.0163(8) Uani 1 1 d . . . . .
H45 H 1.033378 0.588207 0.659109 0.020 Uiso 1 1 calc R U . . .
C17 C 0.3599(3) 0.8680(2) 0.6260(2) 0.0154(8) Uani 1 1 d . . . . .
H17 H 0.310925 0.844802 0.592926 0.018 Uiso 1 1 calc R U . . .
C39 C 0.8689(4) 0.5952(2) 0.8109(2) 0.0158(8) Uani 1 1 d . . . . .
H39 H 0.945054 0.599715 0.799823 0.019 Uiso 1 1 calc R U . . .
C2 C 0.7427(4) 0.6441(2) 0.4154(2) 0.0182(9) Uani 1 1 d . . . . .
H2 H 0.733209 0.614842 0.376008 0.022 Uiso 1 1 calc R U . . .
C26 C 0.6639(4) 0.8480(2) 0.3786(2) 0.0184(9) Uani 1 1 d . . . . .
H26 H 0.679064 0.826277 0.335360 0.022 Uiso 1 1 calc R U . . .
C10 C 0.4160(3) 0.75461(19) 0.5286(2) 0.0120(8) Uani 1 1 d . . . . .
C28 C 0.9459(3) 0.70677(19) 0.7058(2) 0.0119(8) Uani 1 1 d . . . . .
C36 C 0.6463(4) 0.5814(2) 0.8432(2) 0.0207(9) Uani 1 1 d . . . . .
H36 H 0.570288 0.576393 0.854377 0.025 Uiso 1 1 calc R U . . .
C27 C 0.6130(3) 0.8145(2) 0.4321(2) 0.0151(8) Uani 1 1 d . . . . .
H27 H 0.592970 0.769867 0.424847 0.018 Uiso 1 1 calc R U . . .
C18 C 0.3167(4) 0.9133(2) 0.6720(2) 0.0194(9) Uani 1 1 d . . . . .
H18 H 0.238119 0.921000 0.669963 0.023 Uiso 1 1 calc R U . . .
C19 C 0.3858(4) 0.9475(2) 0.7207(2) 0.0187(9) Uani 1 1 d . . . . .
H19 H 0.354753 0.977522 0.752934 0.022 Uiso 1 1 calc R U . . .
C15 C 0.3732(3) 0.6994(2) 0.5622(2) 0.0160(8) Uani 1 1 d . . . . .
H15 H 0.411621 0.681969 0.604026 0.019 Uiso 1 1 calc R U . . .
C41 C 0.7787(4) 0.5484(2) 0.6013(2) 0.0196(9) Uani 1 1 d . . . . .
H41 H 0.703051 0.562670 0.601874 0.024 Uiso 1 1 calc R U . . .
O2 O 0.5520(4) 0.4569(2) 0.3718(3) 0.0661(15) Uani 1 1 d . . . . .
C25 C 0.6927(4) 0.9135(2) 0.3881(2) 0.0243(10) Uani 1 1 d . . . . .
H25 H 0.728501 0.936577 0.351731 0.029 Uiso 1 1 calc R U . . .
C29 C 1.0328(4) 0.7147(2) 0.6599(2) 0.0162(8) Uani 1 1 d . . . . .
H29 H 1.031161 0.690908 0.616092 0.019 Uiso 1 1 calc R U . . .
C33 C 0.9478(3) 0.7447(2) 0.7686(2) 0.0153(8) Uani 1 1 d . . . . .
H33 H 0.889189 0.740361 0.800371 0.018 Uiso 1 1 calc R U . . .
C23 C 0.6189(4) 0.9112(2) 0.5051(2) 0.0208(9) Uani 1 1 d . . . . .
H23 H 0.603995 0.933285 0.548221 0.025 Uiso 1 1 calc R U . . .
C42 C 0.8029(4) 0.4899(2) 0.5677(3) 0.0252(10) Uani 1 1 d . . . . .
H42 H 0.744110 0.464368 0.545404 0.030 Uiso 1 1 calc R U . . .
C31 C 1.1225(4) 0.7943(2) 0.7399(2) 0.0217(9) Uani 1 1 d . . . . .
H31 H 1.182906 0.823345 0.751855 0.026 Uiso 1 1 calc R U . . .
C14 C 0.2749(4) 0.6701(2) 0.5346(2) 0.0207(9) Uani 1 1 d . . . . .
H14 H 0.246479 0.632584 0.557361 0.025 Uiso 1 1 calc R U . . .
C32 C 1.0344(4) 0.7885(2) 0.7844(2) 0.0189(9) Uani 1 1 d . . . . .
H32 H 1.033457 0.814822 0.826268 0.023 Uiso 1 1 calc R U . . .
C8 C 0.8501(4) 0.9431(2) 0.7703(2) 0.0245(10) Uani 1 1 d . . . . .
H8A H 0.787083 0.973081 0.760009 0.037 Uiso 1 1 calc R U . . .
H8B H 0.914763 0.967709 0.791045 0.037 Uiso 1 1 calc R U . . .
H8C H 0.828550 0.909657 0.804486 0.037 Uiso 1 1 calc R U . . .
C43 C 0.9127(5) 0.4690(2) 0.5668(2) 0.0270(11) Uani 1 1 d . . . . .
H43 H 0.929477 0.429495 0.542843 0.032 Uiso 1 1 calc R U . . .
C13 C 0.2182(4) 0.6955(2) 0.4738(3) 0.0249(10) Uani 1 1 d . . . . .
H13 H 0.151259 0.675044 0.454850 0.030 Uiso 1 1 calc R U . . .
O4 O 0.7409(4) 0.4544(3) 0.3458(4) 0.091(2) Uani 1 1 d . . . . .
C30 C 1.1214(4) 0.7569(2) 0.6774(2) 0.0209(9) Uani 1 1 d . . . . .
H30 H 1.181611 0.760327 0.646747 0.025 Uiso 1 1 calc R U . . .
C11 C 0.3567(4) 0.7798(2) 0.4676(2) 0.0166(8) Uani 1 1 d . . . . .
H11 H 0.384254 0.817465 0.444554 0.020 Uiso 1 1 calc R U . . .
C1 C 0.5773(4) 0.6081(2) 0.4834(2) 0.0209(9) Uani 1 1 d . . . . .
H1A H 0.563876 0.605536 0.534578 0.031 Uiso 1 1 calc R U . . .
H1B H 0.585699 0.563763 0.464343 0.031 Uiso 1 1 calc R U . . .
H1C H 0.513631 0.629800 0.457672 0.031 Uiso 1 1 calc R U . . .
C24 C 0.6688(5) 0.9447(2) 0.4508(3) 0.0290(11) Uani 1 1 d . . . . .
H24 H 0.686585 0.989816 0.456865 0.035 Uiso 1 1 calc R U . . .
C12 C 0.2587(4) 0.7505(2) 0.4405(2) 0.0216(9) Uani 1 1 d . . . . .
H12 H 0.219180 0.768101 0.399115 0.026 Uiso 1 1 calc R U . . .
O3 O 0.5992(6) 0.4397(3) 0.2574(3) 0.0815(18) Uani 1 1 d . . . . .
H H 0.599(4) 0.679(2) 0.644(3) 0.055(19) Uiso 1 1 d D . . . .

loop_
_atom_site_aniso_label
_atom_site_aniso_U_11
_atom_site_aniso_U_22
_atom_site_aniso_U_33
_atom_site_aniso_U_23
_atom_site_aniso_U_13
_atom_site_aniso_U_12
Ru1 0.01027(16) 0.01108(16) 0.00664(15) 0.00106(11) 0.00034(11) 0.00067(11)
I1 0.02106(16) 0.0439(2) 0.01834(16) -0.00635(13) 0.00480(12) -0.00039(13)
I2 0.02488(17) 0.03660(19) 0.03007(18) -0.00249(13) 0.00859(13) -0.00792(13)
P2 0.0114(5) 0.0101(5) 0.0083(5) 0.0007(4) 0.0004(4) 0.0009(4)
P1 0.0109(5) 0.0093(5) 0.0082(4) 0.0008(4) -0.0010(4) -0.0001(4)
Cl1 0.0223(6) 0.0264(6) 0.0314(6) 0.0048(5) 0.0023(5) -0.0073(4)
O1 0.0240(16) 0.0218(16) 0.0136(16) -0.0007(12) 0.0029(12) 0.0037(13)
N2 0.0156(17) 0.0129(17) 0.0137(17) -0.0004(13) -0.0028(13) 0.0003(13)
N3 0.0139(17) 0.0135(16) 0.0101(16) 0.0008(13) 0.0003(13) 0.0004(13)
N6 0.0170(18) 0.0124(17) 0.0179(18) -0.0044(14) -0.0021(14) -0.0002(14)
N4 0.0131(16) 0.0120(16) 0.0097(16) 0.0010(13) -0.0006(13) 0.0022(13)
N5 0.0179(18) 0.0128(17) 0.0131(17) -0.0012(13) -0.0023(14) -0.0008(14)
O5 0.052(2) 0.033(2) 0.038(2) 0.0134(17) -0.0113(18) -0.0166(18)
N1 0.0193(18) 0.0130(17) 0.0117(16) -0.0041(13) -0.0034(14) -0.0004(14)
C4 0.016(2) 0.016(2) 0.012(2) 0.0006(16) -0.0025(16) 0.0020(16)
C16 0.0132(19) 0.0118(19) 0.0109(18) 0.0026(15) 0.0021(15) 0.0014(15)
C3 0.019(2) 0.024(2) 0.0093(19) -0.0005(16) 0.0037(16) 0.0037(17)
C6 0.0106(19) 0.021(2) 0.016(2) 0.0053(16) 0.0058(16) 0.0005(16)
C34 0.018(2) 0.0080(18) 0.0116(19) -0.0009(15) 0.0024(15) 0.0004(15)
C22 0.0116(19) 0.0122(19) 0.0121(19) 0.0038(15) -0.0032(15) -0.0015(15)
C40 0.021(2) 0.0106(19) 0.0094(18) 0.0013(15) 0.0011(16) 0.0002(16)
C21 0.013(2) 0.014(2) 0.014(2) 0.0002(16) -0.0005(15) 0.0005(15)
C20 0.020(2) 0.014(2) 0.015(2) -0.0004(16) 0.0009(16) -0.0010(16)
C7 0.015(2) 0.015(2) 0.021(2) 0.0003(17) 0.0006(16) -0.0018(16)
C9 0.0089(19) 0.0138(19) 0.018(2) 0.0059(16) -0.0010(15) 0.0004(15)
C5 0.0134(19) 0.0141(19) 0.0107(19) 0.0000(15) -0.0019(15) 0.0038(15)
C35 0.021(2) 0.014(2) 0.016(2) 0.0003(16) 0.0001(17) -0.0016(16)
C37 0.040(3) 0.017(2) 0.014(2) 0.0033(17) 0.0041(19) -0.0042(19)
C38 0.030(2) 0.013(2) 0.014(2) 0.0008(16) -0.0041(17) 0.0000(17)
C44 0.030(2) 0.018(2) 0.021(2) 0.0038(18) 0.0117(19) 0.0070(19)
C45 0.020(2) 0.014(2) 0.014(2) 0.0036(16) 0.0031(16) 0.0017(16)
C17 0.013(2) 0.015(2) 0.018(2) 0.0011(16) 0.0003(16) -0.0017(16)
C39 0.021(2) 0.0120(19) 0.014(2) 0.0005(16) 0.0004(16) 0.0014(16)
C2 0.022(2) 0.023(2) 0.0097(19) -0.0037(16) -0.0006(16) 0.0052(18)
C26 0.020(2) 0.024(2) 0.0109(19) 0.0029(17) 0.0010(16) 0.0032(18)
C10 0.0118(19) 0.0100(18) 0.0141(19) -0.0015(15) 0.0002(15) -0.0022(15)
C28 0.0119(19) 0.0108(18) 0.0125(19) 0.0036(15) -0.0028(15) 0.0021(15)
C36 0.024(2) 0.021(2) 0.017(2) 0.0000(17) 0.0067(18) -0.0051(18)
C27 0.016(2) 0.014(2) 0.015(2) 0.0020(16) -0.0022(16) 0.0019(16)
C18 0.013(2) 0.019(2) 0.027(2) 0.0028(18) 0.0057(17) 0.0033(17)
C19 0.025(2) 0.013(2) 0.020(2) -0.0004(16) 0.0075(18) 0.0027(17)
C15 0.018(2) 0.013(2) 0.017(2) 0.0020(16) 0.0000(16) 0.0001(16)
C41 0.024(2) 0.016(2) 0.018(2) 0.0010(17) -0.0003(17) -0.0017(17)
O2 0.061(3) 0.054(3) 0.088(4) 0.040(3) 0.044(3) 0.010(2)
C25 0.030(3) 0.027(2) 0.016(2) 0.0084(18) 0.0019(18) -0.010(2)
C29 0.017(2) 0.014(2) 0.017(2) 0.0022(16) 0.0008(17) 0.0013(16)
C33 0.017(2) 0.014(2) 0.015(2) 0.0011(16) -0.0020(16) 0.0003(16)
C23 0.032(2) 0.017(2) 0.013(2) -0.0009(17) 0.0007(18) -0.0070(18)
C42 0.035(3) 0.015(2) 0.025(2) -0.0037(18) 0.002(2) -0.0060(19)
C31 0.021(2) 0.018(2) 0.025(2) 0.0070(18) -0.0096(18) -0.0056(18)
C14 0.020(2) 0.013(2) 0.029(2) 0.0010(18) -0.0023(18) -0.0056(17)
C32 0.024(2) 0.015(2) 0.016(2) 0.0011(16) -0.0070(17) -0.0011(17)
C8 0.027(2) 0.025(2) 0.022(2) -0.0111(19) 0.0057(19) -0.0047(19)
C43 0.049(3) 0.013(2) 0.020(2) -0.0029(18) 0.012(2) 0.001(2)
C13 0.020(2) 0.020(2) 0.033(3) -0.0049(19) -0.0091(19) -0.0056(18)
O4 0.031(2) 0.107(5) 0.131(5) 0.092(4) -0.020(3) -0.014(3)
C30 0.017(2) 0.022(2) 0.023(2) 0.0068(18) 0.0034(17) -0.0025(18)
C11 0.020(2) 0.016(2) 0.014(2) 0.0024(16) -0.0009(16) -0.0009(17)
C1 0.023(2) 0.021(2) 0.018(2) -0.0029(17) -0.0005(18) -0.0067(18)
C24 0.047(3) 0.019(2) 0.021(2) 0.0031(19) 0.002(2) -0.014(2)
C12 0.023(2) 0.023(2) 0.018(2) 0.0019(18) -0.0072(18) 0.0005(18)
O3 0.110(5) 0.057(3) 0.076(4) -0.033(3) -0.003(3) 0.005(3)

loop_
_atom_type_symbol
_atom_type_description
_atom_type_scat_dispersion_real
_atom_type_scat_dispersion_imag
_atom_type_scat_source
C C 0.0033 0.0016 'International Tables Vol C Tables 4.2.6.8 and 6.1.1.4'
H H 0.0000 0.0000 'International Tables Vol C Tables 4.2.6.8 and 6.1.1.4'
Cl Cl 0.1484 0.1585 'International Tables Vol C Tables 4.2.6.8 and 6.1.1.4'
I I -0.4742 1.8119 'International Tables Vol C Tables 4.2.6.8 and 6.1.1.4'
N N 0.0061 0.0033 'International Tables Vol C Tables 4.2.6.8 and 6.1.1.4'
O O 0.0106 0.0060 'International Tables Vol C Tables 4.2.6.8 and 6.1.1.4'
P P 0.1023 0.0942 'International Tables Vol C Tables 4.2.6.8 and 6.1.1.4'
Ru Ru -1.2594 0.8363 'International Tables Vol C Tables 4.2.6.8 and 6.1.1.4'

loop_
_geom_angle_atom_site_label_1
_geom_angle_atom_site_label_2
_geom_angle_atom_site_label_3
_geom_angle
_geom_angle_site_symmetry_1
_geom_angle_site_symmetry_3
_geom_angle_publ_flag
P2 Ru1 P1 175.92(4) . . ?
P2 Ru1 H 86(3) . . ?
P1 Ru1 H 91(3) . . ?
N2 Ru1 P2 93.04(9) . . ?
N2 Ru1 P1 89.69(9) . . ?
N2 Ru1 N4 73.14(13) . . ?
N2 Ru1 H 99(2) . . ?
N4 Ru1 P2 90.90(9) . . ?
N4 Ru1 P1 92.80(9) . . ?
N4 Ru1 H 172(3) . . ?
C9 Ru1 P2 85.56(12) . . ?
C9 Ru1 P1 91.83(12) . . ?
C9 Ru1 N2 177.36(16) . . ?
C9 Ru1 N4 104.63(15) . . ?
C9 Ru1 H 83(2) . . ?
C34 P2 Ru1 117.02(13) . . ?
C34 P2 C40 99.52(18) . . ?
C40 P2 Ru1 118.60(13) . . ?
C28 P2 Ru1 109.49(13) . . ?
C28 P2 C34 103.72(18) . . ?
C28 P2 C40 107.00(19) . . ?
C16 P1 Ru1 116.91(13) . . ?
C16 P1 C22 104.64(18) . . ?
C22 P1 Ru1 110.36(13) . . ?
C10 P1 Ru1 116.86(13) . . ?
C10 P1 C16 102.68(18) . . ?
C10 P1 C22 103.93(18) . . ?
O2 Cl1 O5 110.7(3) . . ?
O2 Cl1 O3 107.1(4) . . ?
O4 Cl1 O5 110.5(3) . . ?
O4 Cl1 O2 112.6(3) . . ?
O4 Cl1 O3 109.9(4) . . ?
O3 Cl1 O5 105.7(3) . . ?
N1 N2 Ru1 139.4(3) . . ?
N1 N2 C4 106.5(3) . . ?
C4 N2 Ru1 114.1(3) . . ?
N4 N3 C4 111.2(3) . . ?
N5 N6 C7 112.5(3) . . ?
N5 N6 C8 118.7(3) . . ?
C7 N6 C8 128.8(4) . . ?
N3 N4 Ru1 120.2(3) . . ?
N3 N4 C5 114.5(3) . . ?
C5 N4 Ru1 125.2(3) . . ?
N6 N5 C5 105.5(3) . . ?
N2 N1 C2 110.5(3) . . ?
N2 N1 C1 122.7(3) . . ?
C2 N1 C1 126.3(3) . . ?
N2 C4 N3 121.0(4) . . ?
N2 C4 C3 110.1(4) . . ?
N3 C4 C3 128.8(4) . . ?
C21 C16 P1 119.2(3) . . ?
C21 C16 C17 118.5(4) . . ?
C17 C16 P1 122.3(3) . . ?
C4 C3 I1 128.2(3) . . ?
C2 C3 I1 126.6(3) . . ?
C2 C3 C4 105.1(4) . . ?
C7 C6 I2 124.5(3) . . ?
C7 C6 C5 105.0(4) . . ?
C5 C6 I2 130.5(3) . . ?
C35 C34 P2 121.2(3) . . ?
C35 C34 C39 119.5(4) . . ?
C39 C34 P2 119.0(3) . . ?
C27 C22 P1 119.7(3) . . ?
C27 C22 C23 118.0(4) . . ?
C23 C22 P1 122.0(3) . . ?
C45 C40 P2 124.5(3) . . ?
C45 C40 C41 119.1(4) . . ?
C41 C40 P2 116.1(3) . . ?
C16 C21 H21 119.6 . . ?
C20 C21 C16 120.7(4) . . ?
C20 C21 H21 119.6 . . ?
C21 C20 H20 120.0 . . ?
C19 C20 C21 119.9(4) . . ?
C19 C20 H20 120.0 . . ?
N6 C7 C6 106.8(4) . . ?
N6 C7 H7 126.6 . . ?
C6 C7 H7 126.6 . . ?
O1 C9 Ru1 176.1(3) . . ?
N4 C5 C6 133.6(4) . . ?
N5 C5 N4 116.2(4) . . ?
N5 C5 C6 110.2(4) . . ?
C34 C35 H35 120.1 . . ?
C36 C35 C34 119.8(4) . . ?
C36 C35 H35 120.1 . . ?
C38 C37 H37 119.9 . . ?
C36 C37 H37 119.9 . . ?
C36 C37 C38 120.2(4) . . ?
C37 C38 H38 120.0 . . ?
C37 C38 C39 120.0(4) . . ?
C39 C38 H38 120.0 . . ?
C45 C44 H44 119.9 . . ?
C43 C44 H44 119.9 . . ?
C43 C44 C45 120.2(4) . . ?
C40 C45 C44 119.8(4) . . ?
C40 C45 H45 120.1 . . ?
C44 C45 H45 120.1 . . ?
C16 C17 H17 120.0 . . ?
C18 C17 C16 120.1(4) . . ?
C18 C17 H17 120.0 . . ?
C34 C39 H39 120.0 . . ?
C38 C39 C34 119.9(4) . . ?
C38 C39 H39 120.0 . . ?
N1 C2 H2 126.1 . . ?
C3 C2 N1 107.8(4) . . ?
C3 C2 H2 126.1 . . ?
C27 C26 H26 120.0 . . ?
C27 C26 C25 120.1(4) . . ?
C25 C26 H26 120.0 . . ?
C15 C10 P1 119.5(3) . . ?
C11 C10 P1 121.6(3) . . ?
C11 C10 C15 118.7(4) . . ?
C29 C28 P2 122.6(3) . . ?
C29 C28 C33 118.4(4) . . ?
C33 C28 P2 118.1(3) . . ?
C35 C36 H36 119.7 . . ?
C37 C36 C35 120.5(4) . . ?
C37 C36 H36 119.7 . . ?
C22 C27 H27 119.4 . . ?
C26 C27 C22 121.3(4) . . ?
C26 C27 H27 119.4 . . ?
C17 C18 H18 119.4 . . ?
C19 C18 C17 121.2(4) . . ?
C19 C18 H18 119.4 . . ?
C20 C19 H19 120.2 . . ?
C18 C19 C20 119.5(4) . . ?
C18 C19 H19 120.2 . . ?
C10 C15 H15 119.9 . . ?
C14 C15 C10 120.2(4) . . ?
C14 C15 H15 119.9 . . ?
C40 C41 H41 119.7 . . ?
C42 C41 C40 120.6(4) . . ?
C42 C41 H41 119.7 . . ?
C26 C25 H25 120.3 . . ?
C24 C25 C26 119.3(4) . . ?
C24 C25 H25 120.3 . . ?
C28 C29 H29 119.6 . . ?
C30 C29 C28 120.7(4) . . ?
C30 C29 H29 119.6 . . ?
C28 C33 H33 119.8 . . ?
C32 C33 C28 120.4(4) . . ?
C32 C33 H33 119.8 . . ?
C22 C23 H23 119.9 . . ?
C24 C23 C22 120.3(4) . . ?
C24 C23 H23 119.9 . . ?
C41 C42 H42 120.1 . . ?
C43 C42 C41 119.8(4) . . ?
C43 C42 H42 120.1 . . ?
C32 C31 H31 120.4 . . ?
C32 C31 C30 119.2(4) . . ?
C30 C31 H31 120.4 . . ?
C15 C14 H14 119.9 . . ?
C13 C14 C15 120.2(4) . . ?
C13 C14 H14 119.9 . . ?
C33 C32 C31 120.8(4) . . ?
C33 C32 H32 119.6 . . ?
C31 C32 H32 119.6 . . ?
N6 C8 H8A 109.5 . . ?
N6 C8 H8B 109.5 . . ?
N6 C8 H8C 109.5 . . ?
H8A C8 H8B 109.5 . . ?
H8A C8 H8C 109.5 . . ?
H8B C8 H8C 109.5 . . ?
C44 C43 H43 119.8 . . ?
C42 C43 C44 120.3(4) . . ?
C42 C43 H43 119.8 . . ?
C14 C13 H13 119.9 . . ?
C14 C13 C12 120.3(4) . . ?
C12 C13 H13 119.9 . . ?
C29 C30 C31 120.3(4) . . ?
C29 C30 H30 119.8 . . ?
C31 C30 H30 119.8 . . ?
C10 C11 H11 119.6 . . ?
C12 C11 C10 120.8(4) . . ?
C12 C11 H11 119.6 . . ?
N1 C1 H1A 109.5 . . ?
N1 C1 H1B 109.5 . . ?
N1 C1 H1C 109.5 . . ?
H1A C1 H1B 109.5 . . ?
H1A C1 H1C 109.5 . . ?
H1B C1 H1C 109.5 . . ?
C25 C24 C23 120.9(4) . . ?
C25 C24 H24 119.5 . . ?
C23 C24 H24 119.5 . . ?
C13 C12 H12 120.1 . . ?
C11 C12 C13 119.8(4) . . ?
C11 C12 H12 120.1 . . ?

loop_
_geom_bond_atom_site_label_1
_geom_bond_atom_site_label_2
_geom_bond_distance
_geom_bond_site_symmetry_2
_geom_bond_publ_flag
Ru1 P2 2.3633(10) . ?
Ru1 P1 2.3844(10) . ?
Ru1 N2 2.116(3) . ?
Ru1 N4 2.149(3) . ?
Ru1 C9 1.839(4) . ?
Ru1 H 1.51(2) . ?
I1 C3 2.040(4) . ?
I2 C6 2.057(4) . ?
P2 C34 1.828(4) . ?
P2 C40 1.833(4) . ?
P2 C28 1.820(4) . ?
P1 C16 1.831(4) . ?
P1 C22 1.832(4) . ?
P1 C10 1.819(4) . ?
Cl1 O5 1.433(4) . ?
Cl1 O2 1.408(4) . ?
Cl1 O4 1.403(5) . ?
Cl1 O3 1.415(5) . ?
O1 C9 1.159(5) . ?
N2 N1 1.342(5) . ?
N2 C4 1.343(5) . ?
N3 N4 1.296(5) . ?
N3 C4 1.379(5) . ?
N6 N5 1.336(5) . ?
N6 C7 1.353(6) . ?
N6 C8 1.457(5) . ?
N4 C5 1.396(5) . ?
N5 C5 1.339(5) . ?
N1 C2 1.370(5) . ?
N1 C1 1.460(5) . ?
C4 C3 1.410(6) . ?
C16 C21 1.399(6) . ?
C16 C17 1.406(6) . ?
C3 C2 1.363(6) . ?
C6 C7 1.369(6) . ?
C6 C5 1.417(6) . ?
C34 C35 1.398(6) . ?
C34 C39 1.399(6) . ?
C22 C27 1.397(6) . ?
C22 C23 1.401(6) . ?
C40 C45 1.394(6) . ?
C40 C41 1.395(6) . ?
C21 H21 0.9500 . ?
C21 C20 1.394(6) . ?
C20 H20 0.9500 . ?
C20 C19 1.393(6) . ?
C7 H7 0.9500 . ?
C35 H35 0.9500 . ?
C35 C36 1.385(6) . ?
C37 H37 0.9500 . ?
C37 C38 1.385(7) . ?
C37 C36 1.383(7) . ?
C38 H38 0.9500 . ?
C38 C39 1.394(6) . ?
C44 H44 0.9500 . ?
C44 C45 1.397(6) . ?
C44 C43 1.382(7) . ?
C45 H45 0.9500 . ?
C17 H17 0.9500 . ?
C17 C18 1.384(6) . ?
C39 H39 0.9500 . ?
C2 H2 0.9500 . ?
C26 H26 0.9500 . ?
C26 C27 1.383(6) . ?
C26 C25 1.389(7) . ?
C10 C15 1.403(6) . ?
C10 C11 1.401(6) . ?
C28 C29 1.398(6) . ?
C28 C33 1.404(6) . ?
C36 H36 0.9500 . ?
C27 H27 0.9500 . ?
C18 H18 0.9500 . ?
C18 C19 1.379(6) . ?
C19 H19 0.9500 . ?
C15 H15 0.9500 . ?
C15 C14 1.387(6) . ?
C41 H41 0.9500 . ?
C41 C42 1.388(6) . ?
C25 H25 0.9500 . ?
C25 C24 1.379(7) . ?
C29 H29 0.9500 . ?
C29 C30 1.388(6) . ?
C33 H33 0.9500 . ?
C33 C32 1.384(6) . ?
C23 H23 0.9500 . ?
C23 C24 1.390(6) . ?
C42 H42 0.9500 . ?
C42 C43 1.380(7) . ?
C31 H31 0.9500 . ?
C31 C32 1.387(7) . ?
C31 C30 1.394(7) . ?
C14 H14 0.9500 . ?
C14 C13 1.385(7) . ?
C32 H32 0.9500 . ?
C8 H8A 0.9800 . ?
C8 H8B 0.9800 . ?
C8 H8C 0.9800 . ?
C43 H43 0.9500 . ?
C13 H13 0.9500 . ?
C13 C12 1.388(7) . ?
C30 H30 0.9500 . ?
C11 H11 0.9500 . ?
C11 C12 1.381(6) . ?
C1 H1A 0.9800 . ?
C1 H1B 0.9800 . ?
C1 H1C 0.9800 . ?
C24 H24 0.9500 . ?
C12 H12 0.9500 . ?

loop_
_geom_torsion_atom_site_label_1
_geom_torsion_atom_site_label_2
_geom_torsion_atom_site_label_3
_geom_torsion_atom_site_label_4
_geom_torsion
_geom_torsion_site_symmetry_1
_geom_torsion_site_symmetry_2
_geom_torsion_site_symmetry_3
_geom_torsion_site_symmetry_4
_geom_torsion_publ_flag
Ru1 P2 C34 C35 21.8(4) . . . . ?
Ru1 P2 C34 C39 -164.3(3) . . . . ?
Ru1 P2 C40 C45 139.5(3) . . . . ?
Ru1 P2 C40 C41 -46.4(3) . . . . ?
Ru1 P2 C28 C29 -88.6(3) . . . . ?
Ru1 P2 C28 C33 81.2(3) . . . . ?
Ru1 P1 C16 C21 42.3(4) . . . . ?
Ru1 P1 C16 C17 -138.2(3) . . . . ?
Ru1 P1 C22 C27 72.4(3) . . . . ?
Ru1 P1 C22 C23 -101.7(3) . . . . ?
Ru1 P1 C10 C15 40.1(4) . . . . ?
Ru1 P1 C10 C11 -146.1(3) . . . . ?
Ru1 N2 N1 C2 -175.4(3) . . . . ?
Ru1 N2 N1 C1 12.1(6) . . . . ?
Ru1 N2 C4 N3 -5.6(5) . . . . ?
Ru1 N2 C4 C3 176.7(3) . . . . ?
Ru1 N4 C5 N5 -4.6(5) . . . . ?
Ru1 N4 C5 C6 173.7(4) . . . . ?
I1 C3 C2 N1 -178.3(3) . . . . ?
I2 C6 C7 N6 179.6(3) . . . . ?
I2 C6 C5 N4 2.0(7) . . . . ?
I2 C6 C5 N5 -179.7(3) . . . . ?
P2 C34 C35 C36 173.1(3) . . . . ?
P2 C34 C39 C38 -173.8(3) . . . . ?
P2 C40 C45 C44 176.5(3) . . . . ?
P2 C40 C41 C42 -176.5(3) . . . . ?
P2 C28 C29 C30 172.6(3) . . . . ?
P2 C28 C33 C32 -170.7(3) . . . . ?
P1 C16 C21 C20 -179.2(3) . . . . ?
P1 C16 C17 C18 179.2(3) . . . . ?
P1 C22 C27 C26 -172.9(3) . . . . ?
P1 C22 C23 C24 173.6(4) . . . . ?
P1 C10 C15 C14 174.9(3) . . . . ?
P1 C10 C11 C12 -174.6(3) . . . . ?
N2 N1 C2 C3 -0.5(5) . . . . ?
N2 C4 C3 I1 178.7(3) . . . . ?
N2 C4 C3 C2 0.2(5) . . . . ?
N3 N4 C5 N5 177.9(3) . . . . ?
N3 N4 C5 C6 -3.8(6) . . . . ?
N3 C4 C3 I1 1.1(7) . . . . ?
N3 C4 C3 C2 -177.3(4) . . . . ?
N6 N5 C5 N4 178.4(3) . . . . ?
N6 N5 C5 C6 -0.2(4) . . . . ?
N4 N3 C4 N2 1.4(5) . . . . ?
N4 N3 C4 C3 178.7(4) . . . . ?
N5 N6 C7 C6 0.4(5) . . . . ?
N1 N2 C4 N3 177.2(3) . . . . ?
N1 N2 C4 C3 -0.5(4) . . . . ?
C4 N2 N1 C2 0.6(4) . . . . ?
C4 N2 N1 C1 -171.8(4) . . . . ?
C4 N3 N4 Ru1 3.6(4) . . . . ?
C4 N3 N4 C5 -178.8(3) . . . . ?
C4 C3 C2 N1 0.2(5) . . . . ?
C16 P1 C22 C27 -161.0(3) . . . . ?
C16 P1 C22 C23 24.9(4) . . . . ?
C16 P1 C10 C15 -89.3(3) . . . . ?
C16 P1 C10 C11 84.6(4) . . . . ?
C16 C21 C20 C19 0.3(6) . . . . ?
C16 C17 C18 C19 -0.2(6) . . . . ?
C34 P2 C40 C45 -92.4(4) . . . . ?
C34 P2 C40 C41 81.6(3) . . . . ?
C34 P2 C28 C29 145.8(3) . . . . ?
C34 P2 C28 C33 -44.4(3) . . . . ?
C34 C35 C36 C37 0.7(6) . . . . ?
C22 P1 C16 C21 -80.1(3) . . . . ?
C22 P1 C16 C17 99.4(3) . . . . ?
C22 P1 C10 C15 161.9(3) . . . . ?
C22 P1 C10 C11 -24.3(4) . . . . ?
C22 C23 C24 C25 -0.9(8) . . . . ?
C40 P2 C34 C35 -107.3(3) . . . . ?
C40 P2 C34 C39 66.6(3) . . . . ?
C40 P2 C28 C29 41.2(4) . . . . ?
C40 P2 C28 C33 -149.0(3) . . . . ?
C40 C41 C42 C43 0.0(7) . . . . ?
C21 C16 C17 C18 -1.4(6) . . . . ?
C21 C20 C19 C18 -1.9(6) . . . . ?
C7 N6 N5 C5 -0.1(4) . . . . ?
C7 C6 C5 N4 -177.8(4) . . . . ?
C7 C6 C5 N5 0.5(5) . . . . ?
C5 C6 C7 N6 -0.5(5) . . . . ?
C35 C34 C39 C38 0.2(6) . . . . ?
C37 C38 C39 C34 0.5(6) . . . . ?
C38 C37 C36 C35 0.0(7) . . . . ?
C45 C40 C41 C42 -2.1(6) . . . . ?
C45 C44 C43 C42 -1.0(7) . . . . ?
C17 C16 C21 C20 1.3(6) . . . . ?
C17 C18 C19 C20 1.9(6) . . . . ?
C39 C34 C35 C36 -0.8(6) . . . . ?
C26 C25 C24 C23 1.6(8) . . . . ?
C10 P1 C16 C21 171.6(3) . . . . ?
C10 P1 C16 C17 -8.9(4) . . . . ?
C10 P1 C22 C27 -53.6(4) . . . . ?
C10 P1 C22 C23 132.3(4) . . . . ?
C10 C15 C14 C13 -0.3(7) . . . . ?
C10 C11 C12 C13 -0.1(7) . . . . ?
C28 P2 C34 C35 142.5(3) . . . . ?
C28 P2 C34 C39 -43.6(4) . . . . ?
C28 P2 C40 C45 15.2(4) . . . . ?
C28 P2 C40 C41 -170.8(3) . . . . ?
C28 C29 C30 C31 -2.8(6) . . . . ?
C28 C33 C32 C31 -1.9(6) . . . . ?
C36 C37 C38 C39 -0.6(7) . . . . ?
C27 C22 C23 C24 -0.6(6) . . . . ?
C27 C26 C25 C24 -0.9(7) . . . . ?
C15 C10 C11 C12 -0.7(6) . . . . ?
C15 C14 C13 C12 -0.5(7) . . . . ?
C41 C40 C45 C44 2.6(6) . . . . ?
C41 C42 C43 C44 1.5(7) . . . . ?
C25 C26 C27 C22 -0.7(6) . . . . ?
C29 C28 C33 C32 -0.5(6) . . . . ?
C33 C28 C29 C30 2.9(6) . . . . ?
C23 C22 C27 C26 1.4(6) . . . . ?
C14 C13 C12 C11 0.7(7) . . . . ?
C32 C31 C30 C29 0.4(6) . . . . ?
C8 N6 N5 C5 178.3(4) . . . . ?
C8 N6 C7 C6 -177.8(4) . . . . ?
C43 C44 C45 C40 -1.1(6) . . . . ?
C30 C31 C32 C33 2.0(6) . . . . ?
C11 C10 C15 C14 0.9(6) . . . . ?
C1 N1 C2 C3 171.7(4) . . . . ?
